data_7042796
loop_
_publ_author_name
'Hitzel, Sandra'
'F\"arber, Christian'
'Bruhn, Clemens'
'Siemeling, Ulrich'

_publ_section_title
;
 Phosphido complexes derived from 1,1&#x2019;-ferrocenediyl-bridged
 secondary diphosphines
;
_journal_name_full 'Dalton Trans.'
_journal_paper_doi 10.1039/C7DT00941K
_journal_year 2017
_chemical_formula_sum 'C30 H58 Fe Li2 N4 P2'
_chemical_formula_weight 606.47
_space_group_crystal_system orthorhombic
_space_group_IT_number 29
_space_group_name_Hall 'P 2c -2ac'
_space_group_name_H-M_alt 'P c a 21'
_symmetry_space_group_name_Hall 'P 2c -2ac'
_symmetry_space_group_name_H-M 'P c a 21'
_atom_sites_solution_hydrogens geom
_audit_creation_method SHELXL-2014/7
_audit_update_record
;
2017-03-06 deposited with the CCDC.
2017-04-25 downloaded from the CCDC.
;
_cell_angle_alpha 90
_cell_angle_beta 90
_cell_angle_gamma 90
_cell_formula_units_Z 8
_cell_length_a 21.7734(5)
_cell_length_b 13.2129(4)
_cell_length_c 24.9840(7)
_cell_measurement_reflns_used 32395
_cell_measurement_temperature 173(2)
_cell_measurement_theta_max 25.87
_cell_measurement_theta_min 1.54
_cell_volume 7187.6(3)
_computing_structure_refinement 'SHELXL-2014/7 (Sheldrick, 2014)'
_diffrn_ambient_temperature 173(2)
_diffrn_detector 'image plate (34 cm diameter)'
_diffrn_detector_area_resol_mean 6.67
_diffrn_detector_type STOE
_diffrn_measured_fraction_theta_full 0.999
_diffrn_measured_fraction_theta_max 0.987
_diffrn_measurement_details ' 154 frames, detector distance = 133 mm'
_diffrn_measurement_device '2-circle goniometer'
_diffrn_measurement_device_type 'STOE IPDS 2'
_diffrn_measurement_method 'rotation method'
_diffrn_radiation_collimation '1.2, 0.6 mm diameter, multiple pinhole'
_diffrn_radiation_monochromator 'plane graphite'
_diffrn_radiation_polarisn_norm 270
_diffrn_radiation_type 'Mo K\a'
_diffrn_radiation_wavelength 0.71073
_diffrn_reflns_av_R_equivalents 0.0457
_diffrn_reflns_av_unetI/netI 0.0376
_diffrn_reflns_Laue_measured_fraction_full 0.999
_diffrn_reflns_Laue_measured_fraction_max 0.987
_diffrn_reflns_limit_h_max 26
_diffrn_reflns_limit_h_min -26
_diffrn_reflns_limit_k_max 15
_diffrn_reflns_limit_k_min -15
_diffrn_reflns_limit_l_max 26
_diffrn_reflns_limit_l_min -30
_diffrn_reflns_number 39434
_diffrn_reflns_point_group_measured_fraction_full 0.999
_diffrn_reflns_point_group_measured_fraction_max 0.987
_diffrn_reflns_theta_full 25.242
_diffrn_reflns_theta_max 25.405
_diffrn_reflns_theta_min 1.541
_diffrn_source 'Genix Mo HF'
_diffrn_source_current 1.000
_diffrn_source_power 0.050
_diffrn_source_voltage 50
_exptl_absorpt_coefficient_mu 0.531
_exptl_absorpt_correction_T_max 0.9761
_exptl_absorpt_correction_T_min 0.9065
_exptl_absorpt_correction_type integration
_exptl_absorpt_process_details 'X-red ver. 1.58 (Stoe & Cie. 2012)'
_exptl_crystal_colour yellow
_exptl_crystal_density_diffrn 1.121
_exptl_crystal_description plate
_exptl_crystal_F_000 2624
_exptl_crystal_size_max 0.220
_exptl_crystal_size_mid 0.200
_exptl_crystal_size_min 0.040
_refine_diff_density_max 0.691
_refine_diff_density_min -0.517
_refine_diff_density_rms 0.053
_refine_ls_abs_structure_details
;
 Refined as an inversion twin.
;
_refine_ls_extinction_method none
_refine_ls_goodness_of_fit_ref 0.841
_refine_ls_hydrogen_treatment constr
_refine_ls_matrix_type full
_refine_ls_number_parameters 791
_refine_ls_number_reflns 12455
_refine_ls_number_restraints 97
_refine_ls_restrained_S_all 0.838
_refine_ls_R_factor_all 0.0644
_refine_ls_R_factor_gt 0.0468
_refine_ls_shift/su_max 0.001
_refine_ls_shift/su_mean 0.000
_refine_ls_structure_factor_coef Fsqd
_refine_ls_weighting_details 'w=1/[\s^2^(Fo^2^)+(0.1392P)^2^] where P=(Fo^2^+2Fc^2^)/3'
_refine_ls_weighting_scheme calc
_refine_ls_wR_factor_gt 0.1350
_refine_ls_wR_factor_ref 0.1548
_reflns_Friedel_coverage 0.951
_reflns_Friedel_fraction_full 1.000
_reflns_Friedel_fraction_max 0.987
_reflns_number_gt 9928
_reflns_number_total 12455
_reflns_threshold_expression 'I > 2\s(I)'
_cod_data_source_file c7dt00941k2.cif
_cod_data_source_block i2179
_cod_database_code 7042796
_shelx_shelxl_version_number 2014/7
_shelx_space_group_comment
;
The symmetry employed for this shelxl refinement is uniquely defined
by the following loop, which should always be used as a source of
symmetry information in preference to the above space-group names.
They are only intended as comments.
;
_shelx_estimated_absorpt_t_min 0.892
_shelx_estimated_absorpt_t_max 0.979

loop_
_space_group_symop_operation_xyz
'x, y, z'
'-x, -y, z+1/2'
'-x+1/2, y, z+1/2'
'x+1/2, -y, z'

loop_
_atom_site_label
_atom_site_type_symbol
_atom_site_fract_x
_atom_site_fract_y
_atom_site_fract_z
_atom_site_U_iso_or_equiv
_atom_site_adp_type
_atom_site_occupancy
_atom_site_site_symmetry_order
_atom_site_calc_flag
_atom_site_refinement_flags_posn
_atom_site_refinement_flags_adp
_atom_site_refinement_flags_occupancy
_atom_site_disorder_assembly
_atom_site_disorder_group
C1 C 0.4038(3) 0.0466(5) 0.1536(2) 0.0420(14) Uani 1 1 d . . . . .
C2 C 0.3552(4) -0.0268(6) 0.1533(3) 0.0568(18) Uani 1 1 d . . . . .
H2A H 0.3608 -0.0981 0.1543 0.068 Uiso 1 1 calc R U . . .
C3 C 0.2977(4) 0.0232(8) 0.1514(4) 0.075(3) Uani 1 1 d . . . . .
H3A H 0.2587 -0.0088 0.1510 0.090 Uiso 1 1 calc R U . . .
C4 C 0.3082(4) 0.1284(8) 0.1500(3) 0.074(2) Uani 1 1 d . . . . .
H4A H 0.2778 0.1799 0.1480 0.089 Uiso 1 1 calc R U . . .
C5 C 0.3721(3) 0.1430(6) 0.1522(3) 0.0559(17) Uani 1 1 d . . . . .
H5A H 0.3918 0.2072 0.1526 0.067 Uiso 1 1 calc R U . . .
C6 C 0.3956(3) 0.0469(5) 0.2875(2) 0.0406(13) Uani 1 1 d . . . . .
C7 C 0.3450(3) -0.0208(6) 0.2860(3) 0.0528(18) Uani 1 1 d . . . . .
H7A H 0.3475 -0.0926 0.2874 0.063 Uiso 1 1 calc R U . . .
C8 C 0.2895(3) 0.0369(7) 0.2820(4) 0.063(2) Uani 1 1 d . . . . .
H8A H 0.2491 0.0099 0.2802 0.076 Uiso 1 1 calc R U . . .
C9 C 0.3048(3) 0.1392(6) 0.2812(3) 0.0617(19) Uani 1 1 d . . . . .
H9A H 0.2770 0.1945 0.2792 0.074 Uiso 1 1 calc R U . . .
C10 C 0.3698(3) 0.1453(5) 0.2840(3) 0.0500(16) Uani 1 1 d . . . . .
H10A H 0.3927 0.2065 0.2836 0.060 Uiso 1 1 calc R U . . .
C11 C 0.5036(4) 0.0237(5) 0.0824(3) 0.0454(15) Uani 1 1 d . . . . .
C12 C 0.5687(5) -0.0030(10) 0.0741(4) 0.090(3) Uani 1 1 d . . . . .
H12A H 0.5783 -0.0007 0.0358 0.108 Uiso 1 1 calc R U . . .
H12B H 0.5763 -0.0714 0.0878 0.108 Uiso 1 1 calc R U . . .
H12C H 0.5948 0.0454 0.0932 0.108 Uiso 1 1 calc R U . . .
C13 C 0.4631(7) -0.0471(12) 0.0521(4) 0.158(8) Uani 1 1 d . . . . .
H13A H 0.4749 -0.1170 0.0601 0.190 Uiso 1 1 calc R U . . .
H13B H 0.4675 -0.0345 0.0137 0.190 Uiso 1 1 calc R U . . .
H13C H 0.4203 -0.0362 0.0627 0.190 Uiso 1 1 calc R U . . .
C14 C 0.4935(7) 0.1276(9) 0.0577(4) 0.128(6) Uani 1 1 d . . . . .
H14C H 0.4554 0.1568 0.0716 0.153 Uiso 1 1 calc R U . . .
H14B H 0.4907 0.1211 0.0187 0.153 Uiso 1 1 calc R U . . .
H14A H 0.5281 0.1718 0.0669 0.153 Uiso 1 1 calc R U . . .
C15 C 0.4839(3) 0.0155(5) 0.3695(3) 0.0431(15) Uani 1 1 d . . . . .
C16 C 0.4345(5) -0.0491(7) 0.3960(3) 0.072(2) Uani 1 1 d . . . . .
H16A H 0.3938 -0.0228 0.3865 0.086 Uiso 1 1 calc R U . . .
H16B H 0.4396 -0.0466 0.4350 0.086 Uiso 1 1 calc R U . . .
H16C H 0.4383 -0.1192 0.3837 0.086 Uiso 1 1 calc R U . . .
C17 C 0.4782(4) 0.1236(6) 0.3912(3) 0.0563(18) Uani 1 1 d . . . . .
H17A H 0.4768 0.1218 0.4304 0.068 Uiso 1 1 calc R U . . .
H17B H 0.4405 0.1547 0.3775 0.068 Uiso 1 1 calc R U . . .
H17C H 0.5137 0.1636 0.3796 0.068 Uiso 1 1 calc R U . . .
C18 C 0.5465(4) -0.0245(6) 0.3833(3) 0.060(2) Uani 1 1 d . . . . .
H18A H 0.5521 -0.0912 0.3669 0.072 Uiso 1 1 calc R U . . .
H18B H 0.5503 -0.0303 0.4223 0.072 Uiso 1 1 calc R U . . .
H18C H 0.5779 0.0220 0.3698 0.072 Uiso 1 1 calc R U . . .
C19 C 0.5688(3) 0.3524(5) 0.2134(3) 0.0599(18) Uani 1 1 d . . . . .
H19A H 0.5716 0.3393 0.1745 0.072 Uiso 1 1 calc R U . . .
H19B H 0.5733 0.4262 0.2190 0.072 Uiso 1 1 calc R U . . .
C20 C 0.6198(3) 0.2997(4) 0.2408(3) 0.0501(16) Uani 1 1 d . . . . .
H20A H 0.6593 0.3236 0.2257 0.060 Uiso 1 1 calc R U . . .
H20B H 0.6191 0.3174 0.2793 0.060 Uiso 1 1 calc R U . . .
C21 C 0.4618(4) 0.3620(6) 0.1965(4) 0.075(2) Uani 1 1 d . . . . .
H21A H 0.4709 0.3413 0.1597 0.090 Uiso 1 1 calc R U . . .
H21B H 0.4618 0.4360 0.1988 0.090 Uiso 1 1 calc R U . . .
H21C H 0.4213 0.3361 0.2069 0.090 Uiso 1 1 calc R U . . .
C22 C 0.4953(4) 0.3584(6) 0.2861(3) 0.072(2) Uani 1 1 d . . . . .
H22A H 0.5033 0.4313 0.2876 0.087 Uiso 1 1 calc R U . . .
H22B H 0.5216 0.3235 0.3120 0.087 Uiso 1 1 calc R U . . .
H22C H 0.4521 0.3455 0.2947 0.087 Uiso 1 1 calc R U . . .
C23 C 0.6465(4) 0.1572(6) 0.1861(4) 0.072(2) Uani 1 1 d . . . . .
H23A H 0.6903 0.1736 0.1880 0.087 Uiso 1 1 calc R U . . .
H23B H 0.6279 0.1924 0.1557 0.087 Uiso 1 1 calc R U . . .
H23C H 0.6414 0.0840 0.1816 0.087 Uiso 1 1 calc R U . . .
C24 C 0.6446(4) 0.1416(6) 0.2822(4) 0.074(2) Uani 1 1 d . . . . .
H24A H 0.6258 0.1687 0.3148 0.089 Uiso 1 1 calc R U . . .
H24B H 0.6888 0.1562 0.2825 0.089 Uiso 1 1 calc R U . . .
H24C H 0.6382 0.0683 0.2806 0.089 Uiso 1 1 calc R U . . .
C125 C 0.5064(18) -0.327(3) 0.2113(19) 0.078(9) Uani 0.345(16) 1 d . U P A 1
H25A H 0.5111 -0.3387 0.1724 0.093 Uiso 0.345(16) 1 calc R U P A 1
H25B H 0.4918 -0.3915 0.2270 0.093 Uiso 0.345(16) 1 calc R U P A 1
C126 C 0.576(2) -0.307(3) 0.2356(18) 0.071(9) Uani 0.345(16) 1 d . U P A 1
H26A H 0.5770 -0.3211 0.2744 0.085 Uiso 0.345(16) 1 calc R U P A 1
H26B H 0.6062 -0.3518 0.2177 0.085 Uiso 0.345(16) 1 calc R U P A 1
C127 C 0.4096(13) -0.289(2) 0.1977(15) 0.088(10) Uani 0.345(16) 1 d . . P A 1
H27A H 0.3982 -0.3585 0.2072 0.106 Uiso 0.345(16) 1 calc R U P A 1
H27B H 0.4091 -0.2815 0.1587 0.106 Uiso 0.345(16) 1 calc R U P A 1
H27C H 0.3802 -0.2417 0.2137 0.106 Uiso 0.345(16) 1 calc R U P A 1
C128 C 0.4515(12) -0.2909(16) 0.2865(10) 0.067(7) Uani 0.345(16) 1 d . . P A 1
H28A H 0.4851 -0.2631 0.3081 0.080 Uiso 0.345(16) 1 calc R U P A 1
H28B H 0.4482 -0.3639 0.2930 0.080 Uiso 0.345(16) 1 calc R U P A 1
H28C H 0.4129 -0.2578 0.2964 0.080 Uiso 0.345(16) 1 calc R U P A 1
C129 C 0.6207(19) -0.188(3) 0.1737(17) 0.084(11) Uani 0.345(16) 1 d . U P A 1
H29A H 0.5932 -0.2176 0.1468 0.101 Uiso 0.345(16) 1 calc R U P A 1
H29B H 0.6602 -0.2235 0.1729 0.101 Uiso 0.345(16) 1 calc R U P A 1
H29C H 0.6271 -0.1162 0.1657 0.101 Uiso 0.345(16) 1 calc R U P A 1
C130 C 0.6339(18) -0.168(3) 0.268(2) 0.085(13) Uani 0.345(16) 1 d . U P A 1
H30A H 0.6716 -0.2084 0.2662 0.101 Uiso 0.345(16) 1 calc R U P A 1
H30B H 0.6137 -0.1786 0.3024 0.101 Uiso 0.345(16) 1 calc R U P A 1
H30C H 0.6441 -0.0962 0.2636 0.101 Uiso 0.345(16) 1 calc R U P A 1
C225 C 0.5205(8) -0.3335(15) 0.2303(9) 0.069(5) Uani 0.655(16) 1 d . U P A 2
H25C H 0.5128 -0.4024 0.2164 0.083 Uiso 0.655(16) 1 calc R U P A 2
H25D H 0.5231 -0.3384 0.2698 0.083 Uiso 0.655(16) 1 calc R U P A 2
C226 C 0.5783(11) -0.2996(18) 0.2105(8) 0.067(5) Uani 0.655(16) 1 d . U P A 2
H26C H 0.6108 -0.3459 0.2236 0.081 Uiso 0.655(16) 1 calc R U P A 2
H26D H 0.5779 -0.3037 0.1709 0.081 Uiso 0.655(16) 1 calc R U P A 2
C227 C 0.4561(7) -0.2906(10) 0.1552(5) 0.077(4) Uani 0.655(16) 1 d . . P A 2
H27D H 0.4423 -0.3607 0.1506 0.092 Uiso 0.655(16) 1 calc R U P A 2
H27E H 0.4945 -0.2802 0.1355 0.092 Uiso 0.655(16) 1 calc R U P A 2
H27F H 0.4246 -0.2444 0.1415 0.092 Uiso 0.655(16) 1 calc R U P A 2
C228 C 0.4127(6) -0.2858(10) 0.2420(8) 0.077(5) Uani 0.655(16) 1 d . . P A 2
H28D H 0.4153 -0.2609 0.2789 0.093 Uiso 0.655(16) 1 calc R U P A 2
H28E H 0.4039 -0.3585 0.2423 0.093 Uiso 0.655(16) 1 calc R U P A 2
H28F H 0.3797 -0.2501 0.2232 0.093 Uiso 0.655(16) 1 calc R U P A 2
C229 C 0.6453(8) -0.1621(16) 0.1909(9) 0.070(5) Uani 0.655(16) 1 d . U P A 2
H29D H 0.6312 -0.1580 0.1538 0.084 Uiso 0.655(16) 1 calc R U P A 2
H29E H 0.6797 -0.2097 0.1933 0.084 Uiso 0.655(16) 1 calc R U P A 2
H29F H 0.6588 -0.0951 0.2029 0.084 Uiso 0.655(16) 1 calc R U P A 2
C230 C 0.6137(10) -0.1938(19) 0.2807(9) 0.070(5) Uani 0.655(16) 1 d . U P A 2
H30D H 0.6267 -0.1247 0.2893 0.084 Uiso 0.655(16) 1 calc R U P A 2
H30E H 0.6484 -0.2402 0.2858 0.084 Uiso 0.655(16) 1 calc R U P A 2
H30F H 0.5799 -0.2136 0.3043 0.084 Uiso 0.655(16) 1 calc R U P A 2
C31 C 0.3578(3) 0.5403(4) 0.4159(2) 0.0402(14) Uani 1 1 d . . . . .
C32 C 0.3858(3) 0.6377(6) 0.4222(3) 0.0497(16) Uani 1 1 d . . . . .
H32A H 0.3641 0.7001 0.4232 0.060 Uiso 1 1 calc R U . . .
C33 C 0.4499(3) 0.6282(7) 0.4267(3) 0.064(2) Uani 1 1 d . . . . .
H33A H 0.4786 0.6817 0.4312 0.077 Uiso 1 1 calc R U . . .
C34 C 0.4636(4) 0.5234(8) 0.4231(3) 0.068(2) Uani 1 1 d . . . . .
H34A H 0.5035 0.4943 0.4248 0.081 Uiso 1 1 calc R U . . .
C35 C 0.4077(3) 0.4695(6) 0.4166(3) 0.0539(19) Uani 1 1 d . . . . .
H35A H 0.4040 0.3982 0.4133 0.065 Uiso 1 1 calc R U . . .
C36 C 0.3461(3) 0.5291(5) 0.5489(3) 0.0434(14) Uani 1 1 d . . . . .
C37 C 0.3802(3) 0.6213(6) 0.5542(3) 0.0510(16) Uani 1 1 d . . . . .
H37A H 0.3630 0.6873 0.5559 0.061 Uiso 1 1 calc R U . . .
C38 C 0.4435(3) 0.5988(7) 0.5566(3) 0.066(2) Uani 1 1 d . . . . .
H38A H 0.4757 0.6469 0.5601 0.079 Uiso 1 1 calc R U . . .
C39 C 0.4511(4) 0.4935(7) 0.5529(3) 0.064(2) Uani 1 1 d . . . . .
H39A H 0.4889 0.4577 0.5537 0.076 Uiso 1 1 calc R U . . .
C40 C 0.3917(3) 0.4508(6) 0.5479(3) 0.0530(17) Uani 1 1 d . . . . .
H40A H 0.3833 0.3806 0.5445 0.064 Uiso 1 1 calc R U . . .
C41 C 0.2716(3) 0.5228(5) 0.3320(3) 0.0423(14) Uani 1 1 d . . . . .
C42 C 0.2783(3) 0.6342(5) 0.3141(3) 0.0550(17) Uani 1 1 d . . . . .
H42A H 0.2438 0.6738 0.3280 0.066 Uiso 1 1 calc R U . . .
H42B H 0.2786 0.6376 0.2749 0.066 Uiso 1 1 calc R U . . .
H42C H 0.3169 0.6618 0.3281 0.066 Uiso 1 1 calc R U . . .
C43 C 0.2082(4) 0.4863(6) 0.3148(3) 0.0538(18) Uani 1 1 d . . . . .
H43A H 0.2027 0.4991 0.2765 0.065 Uiso 1 1 calc R U . . .
H43B H 0.1767 0.5226 0.3351 0.065 Uiso 1 1 calc R U . . .
H43C H 0.2046 0.4135 0.3217 0.065 Uiso 1 1 calc R U . . .
C44 C 0.3211(4) 0.4604(6) 0.3037(3) 0.0620(19) Uani 1 1 d . . . . .
H44C H 0.3167 0.3890 0.3135 0.074 Uiso 1 1 calc R U . . .
H44B H 0.3618 0.4846 0.3146 0.074 Uiso 1 1 calc R U . . .
H44A H 0.3166 0.4678 0.2649 0.074 Uiso 1 1 calc R U . . .
C45 C 0.2427(4) 0.5124(5) 0.6182(3) 0.0469(16) Uani 1 1 d . . . . .
C46 C 0.1770(4) 0.4738(7) 0.6232(3) 0.065(2) Uani 1 1 d . . . . .
H46A H 0.1497 0.5161 0.6014 0.078 Uiso 1 1 calc R U . . .
H46B H 0.1641 0.4769 0.6607 0.078 Uiso 1 1 calc R U . . .
H46C H 0.1749 0.4036 0.6106 0.078 Uiso 1 1 calc R U . . .
C47 C 0.2455(4) 0.6179(7) 0.6413(3) 0.071(2) Uani 1 1 d . . . . .
H47A H 0.2333 0.6159 0.6791 0.085 Uiso 1 1 calc R U . . .
H47B H 0.2175 0.6623 0.6215 0.085 Uiso 1 1 calc R U . . .
H47C H 0.2875 0.6439 0.6384 0.085 Uiso 1 1 calc R U . . .
C48 C 0.2849(4) 0.4430(8) 0.6494(3) 0.080(3) Uani 1 1 d . . . . .
H48A H 0.2879 0.3776 0.6310 0.096 Uiso 1 1 calc R U . . .
H48B H 0.2684 0.4328 0.6854 0.096 Uiso 1 1 calc R U . . .
H48C H 0.3258 0.4737 0.6518 0.096 Uiso 1 1 calc R U . . .
C49 C 0.2290(5) 0.1655(5) 0.4616(5) 0.091(3) Uani 1 1 d . . . . .
H49A H 0.2295 0.1644 0.4220 0.110 Uiso 1 1 calc R U . . .
H49B H 0.2349 0.0949 0.4738 0.110 Uiso 1 1 calc R U . . .
C50 C 0.1694(4) 0.1964(5) 0.4779(5) 0.081(3) Uani 1 1 d . . . . .
H50A H 0.1651 0.1842 0.5168 0.097 Uiso 1 1 calc R U . . .
H50B H 0.1386 0.1541 0.4593 0.097 Uiso 1 1 calc R U . . .
C51 C 0.2928(5) 0.1983(7) 0.5365(4) 0.090(3) Uani 1 1 d . . . . .
H51A H 0.3103 0.1301 0.5392 0.108 Uiso 1 1 calc R U . . .
H51B H 0.2542 0.2011 0.5566 0.108 Uiso 1 1 calc R U . . .
H51C H 0.3219 0.2474 0.5515 0.108 Uiso 1 1 calc R U . . .
C52 C 0.3354(5) 0.2026(7) 0.4493(6) 0.106(4) Uani 1 1 d . . . . .
H52A H 0.3280 0.2162 0.4113 0.128 Uiso 1 1 calc R U . . .
H52B H 0.3470 0.1315 0.4540 0.128 Uiso 1 1 calc R U . . .
H52C H 0.3687 0.2462 0.4622 0.128 Uiso 1 1 calc R U . . .
C53 C 0.1341(5) 0.3172(7) 0.4129(3) 0.078(2) Uani 1 1 d . . . . .
H53A H 0.0956 0.2800 0.4083 0.094 Uiso 1 1 calc R U . . .
H53B H 0.1648 0.2914 0.3876 0.094 Uiso 1 1 calc R U . . .
H53C H 0.1271 0.3893 0.4061 0.094 Uiso 1 1 calc R U . . .
C54 C 0.1076(4) 0.3399(7) 0.5025(4) 0.068(2) Uani 1 1 d . . . . .
H54A H 0.1192 0.3266 0.5398 0.082 Uiso 1 1 calc R U . . .
H54B H 0.0692 0.3045 0.4943 0.082 Uiso 1 1 calc R U . . .
H54C H 0.1018 0.4129 0.4974 0.082 Uiso 1 1 calc R U . . .
C55 C 0.1391(4) 0.8026(4) 0.4620(3) 0.0580(18) Uani 1 1 d . . . . .
H55A H 0.1406 0.8205 0.4235 0.070 Uiso 1 1 calc R U . . .
H55B H 0.1000 0.8291 0.4766 0.070 Uiso 1 1 calc R U . . .
C56 C 0.1888(4) 0.8515(6) 0.4887(6) 0.090(3) Uani 1 1 d . . . . .
H56B H 0.1827 0.8437 0.5277 0.109 Uiso 1 1 calc R U . . .
H56A H 0.1866 0.9248 0.4806 0.109 Uiso 1 1 calc R U . . .
C57 C 0.1109(4) 0.6489(6) 0.4189(3) 0.067(2) Uani 1 1 d . . . . .
H57A H 0.1360 0.6662 0.3876 0.081 Uiso 1 1 calc R U . . .
H57B H 0.0695 0.6767 0.4144 0.081 Uiso 1 1 calc R U . . .
H57C H 0.1085 0.5752 0.4225 0.081 Uiso 1 1 calc R U . . .
C58 C 0.1050(4) 0.6611(7) 0.5132(4) 0.075(3) Uani 1 1 d . . . . .
H58A H 0.0626 0.6851 0.5103 0.090 Uiso 1 1 calc R U . . .
H58B H 0.1241 0.6902 0.5453 0.090 Uiso 1 1 calc R U . . .
H58C H 0.1053 0.5871 0.5159 0.090 Uiso 1 1 calc R U . . .
C59 C 0.2687(7) 0.8560(7) 0.4244(5) 0.126(6) Uani 1 1 d . . . . .
H59A H 0.2620 0.9294 0.4236 0.151 Uiso 1 1 calc R U . . .
H59B H 0.2446 0.8239 0.3960 0.151 Uiso 1 1 calc R U . . .
H59C H 0.3124 0.8416 0.4189 0.151 Uiso 1 1 calc R U . . .
C60 C 0.2922(6) 0.8519(7) 0.5138(6) 0.127(6) Uani 1 1 d . . . . .
H60C H 0.3327 0.8226 0.5064 0.152 Uiso 1 1 calc R U . . .
H60B H 0.2788 0.8318 0.5497 0.152 Uiso 1 1 calc R U . . .
H60A H 0.2948 0.9258 0.5118 0.152 Uiso 1 1 calc R U . . .
Fe1 Fe 0.34448(4) 0.06530(6) 0.21824(4) 0.0459(2) Uani 1 1 d . . . . .
Fe2 Fe 0.40752(4) 0.54894(7) 0.48644(4) 0.0441(2) Uani 1 1 d . . . . .
Li1 Li 0.5198(4) 0.1509(7) 0.2300(4) 0.040(2) Uani 1 1 d . . . . .
Li2 Li 0.5035(4) -0.1188(6) 0.2229(5) 0.040(2) Uani 1 1 d . . . . .
Li3 Li 0.2457(5) 0.3759(6) 0.4738(4) 0.039(2) Uani 1 1 d . . . . .
Li4 Li 0.2341(4) 0.6471(6) 0.4734(4) 0.036(2) Uani 1 1 d . . . . .
N1 N 0.5085(2) 0.3210(3) 0.2324(2) 0.0441(12) Uani 1 1 d . . . . .
N2 N 0.6164(2) 0.1891(3) 0.2353(2) 0.0429(12) Uani 1 1 d . . . . .
N3 N 0.4670(3) -0.2688(4) 0.2165(4) 0.0694(18) Uani 1 1 d . U . . .
N4 N 0.5936(2) -0.1983(3) 0.2259(2) 0.0455(12) Uani 1 1 d . U . . .
N5 N 0.2809(3) 0.2231(4) 0.4791(3) 0.0563(14) Uani 1 1 d . . . . .
N6 N 0.1562(3) 0.3037(4) 0.4668(2) 0.0481(13) Uani 1 1 d . . . . .
N7 N 0.1388(3) 0.6917(3) 0.4668(2) 0.0433(12) Uani 1 1 d . . . . .
N8 N 0.2497(3) 0.8166(3) 0.4757(3) 0.0543(14) Uani 1 1 d . . . . .
P1 P 0.48605(7) 0.02574(11) 0.15634(6) 0.0353(3) Uani 1 1 d . . . . .
P2 P 0.47720(8) 0.01513(11) 0.29354(6) 0.0341(3) Uani 1 1 d . . . . .
P3 P 0.27607(7) 0.51414(10) 0.40735(6) 0.0328(3) Uani 1 1 d . . . . .
P4 P 0.26311(7) 0.51385(11) 0.54416(6) 0.0348(3) Uani 1 1 d . . . . .

loop_
_atom_site_aniso_label
_atom_site_aniso_U_11
_atom_site_aniso_U_22
_atom_site_aniso_U_33
_atom_site_aniso_U_23
_atom_site_aniso_U_13
_atom_site_aniso_U_12
C1 0.042(4) 0.051(3) 0.032(3) -0.002(3) -0.006(3) -0.006(3)
C2 0.058(4) 0.065(4) 0.047(4) -0.003(3) -0.008(3) -0.021(3)
C3 0.044(5) 0.107(7) 0.074(7) -0.004(5) -0.020(4) -0.013(4)
C4 0.051(4) 0.108(7) 0.063(5) 0.023(5) -0.011(4) 0.017(4)
C5 0.054(4) 0.063(4) 0.051(4) 0.019(3) -0.003(3) 0.007(3)
C6 0.040(3) 0.047(3) 0.034(3) -0.003(2) 0.006(3) -0.002(3)
C7 0.045(4) 0.063(4) 0.050(4) 0.007(3) 0.007(3) -0.011(3)
C8 0.028(3) 0.091(6) 0.071(6) -0.007(4) 0.004(3) 0.001(4)
C9 0.034(3) 0.073(5) 0.078(5) -0.004(4) 0.002(3) 0.010(3)
C10 0.038(3) 0.049(3) 0.064(4) -0.002(3) 0.005(3) 0.003(3)
C11 0.054(4) 0.054(3) 0.028(3) -0.001(3) -0.001(3) -0.005(3)
C12 0.073(6) 0.161(9) 0.036(5) 0.000(5) 0.008(4) 0.030(6)
C13 0.194(15) 0.225(16) 0.056(7) -0.065(8) 0.038(8) -0.148(13)
C14 0.190(13) 0.132(9) 0.061(6) 0.047(6) 0.049(7) 0.095(9)
C15 0.045(4) 0.056(4) 0.028(3) 0.002(3) 0.000(3) -0.001(3)
C16 0.094(6) 0.089(6) 0.033(4) 0.016(4) 0.007(4) -0.028(5)
C17 0.064(4) 0.068(4) 0.037(4) -0.017(3) -0.003(3) 0.011(3)
C18 0.071(5) 0.070(4) 0.038(4) 0.003(3) -0.008(4) 0.020(4)
C19 0.064(4) 0.043(3) 0.072(5) 0.005(3) 0.008(4) -0.005(3)
C20 0.037(3) 0.036(3) 0.078(5) -0.007(3) -0.005(3) -0.003(2)
C21 0.079(5) 0.054(4) 0.093(6) 0.008(4) -0.020(5) 0.003(4)
C22 0.085(6) 0.062(4) 0.069(5) -0.017(4) 0.016(4) -0.002(4)
C23 0.068(5) 0.063(4) 0.086(6) -0.023(4) 0.025(4) -0.012(4)
C24 0.068(5) 0.061(4) 0.094(7) 0.011(4) -0.026(5) -0.005(4)
C125 0.054(18) 0.039(13) 0.14(2) 0.013(17) -0.042(16) -0.012(13)
C126 0.067(16) 0.026(10) 0.12(2) 0.010(18) -0.02(2) 0.007(10)
C127 0.070(17) 0.090(19) 0.10(3) -0.046(19) 0.004(17) -0.012(14)
C128 0.067(15) 0.046(11) 0.087(17) 0.019(10) 0.014(12) -0.021(10)
C129 0.09(3) 0.060(19) 0.10(3) 0.034(17) 0.05(2) 0.025(17)
C130 0.06(2) 0.06(2) 0.13(4) -0.03(2) -0.05(2) -0.001(15)
C225 0.044(9) 0.032(5) 0.131(15) 0.013(8) -0.036(8) 0.004(6)
C226 0.057(8) 0.046(9) 0.100(13) -0.016(10) -0.005(11) 0.007(6)
C227 0.090(10) 0.073(8) 0.068(9) -0.032(7) -0.013(7) -0.012(7)
C228 0.064(8) 0.054(7) 0.113(15) -0.002(8) 0.021(9) -0.020(6)
C229 0.050(9) 0.075(10) 0.086(12) -0.001(8) 0.013(7) -0.006(7)
C230 0.060(12) 0.082(14) 0.067(9) 0.012(9) 0.000(8) 0.002(9)
C31 0.039(3) 0.049(3) 0.033(3) -0.001(2) 0.005(2) 0.006(3)
C32 0.044(4) 0.059(4) 0.046(4) 0.005(3) -0.001(3) -0.009(3)
C33 0.042(4) 0.087(5) 0.064(5) 0.011(4) 0.002(3) -0.018(4)
C34 0.033(4) 0.115(7) 0.055(5) 0.002(4) 0.003(3) 0.013(4)
C35 0.052(5) 0.063(4) 0.047(4) -0.009(3) 0.001(3) 0.015(3)
C36 0.045(4) 0.054(3) 0.031(3) -0.006(3) -0.005(3) 0.006(3)
C37 0.047(4) 0.061(4) 0.045(4) -0.009(3) -0.004(3) -0.010(3)
C38 0.039(4) 0.102(6) 0.057(5) -0.010(4) -0.007(3) -0.011(4)
C39 0.042(4) 0.105(6) 0.044(5) 0.003(4) -0.002(3) 0.012(4)
C40 0.045(4) 0.068(4) 0.046(4) 0.006(3) -0.007(3) 0.014(3)
C41 0.044(4) 0.056(4) 0.026(3) 0.000(3) 0.003(3) 0.005(3)
C42 0.061(4) 0.062(4) 0.042(4) 0.009(3) 0.000(3) -0.003(3)
C43 0.063(5) 0.067(4) 0.031(4) -0.006(3) -0.008(3) -0.006(3)
C44 0.068(5) 0.079(5) 0.038(4) -0.006(3) 0.005(3) 0.015(4)
C45 0.054(4) 0.058(4) 0.028(3) -0.002(3) 0.000(3) 0.002(3)
C46 0.065(5) 0.087(5) 0.042(5) 0.005(4) 0.010(4) -0.007(4)
C47 0.073(5) 0.095(6) 0.046(4) -0.029(4) 0.008(4) -0.010(5)
C48 0.080(6) 0.127(8) 0.035(4) 0.018(4) 0.000(4) 0.028(5)
C49 0.090(7) 0.041(4) 0.143(10) -0.015(5) 0.003(6) 0.003(4)
C50 0.059(5) 0.040(3) 0.142(9) 0.021(5) 0.000(5) -0.013(3)
C51 0.109(8) 0.066(5) 0.096(7) 0.024(5) 0.011(6) 0.014(5)
C52 0.106(8) 0.067(5) 0.146(11) -0.008(6) 0.059(7) 0.022(5)
C53 0.089(6) 0.091(6) 0.054(5) 0.000(4) -0.006(4) -0.022(5)
C54 0.060(5) 0.079(5) 0.064(5) -0.015(4) 0.012(4) -0.014(4)
C55 0.061(4) 0.037(3) 0.076(5) 0.001(3) -0.005(4) 0.009(3)
C56 0.067(5) 0.042(3) 0.163(10) -0.018(5) -0.008(6) 0.006(3)
C57 0.067(5) 0.062(4) 0.073(6) -0.011(4) -0.021(4) 0.005(4)
C58 0.068(5) 0.076(5) 0.082(6) 0.021(4) 0.021(5) 0.016(4)
C59 0.173(12) 0.045(4) 0.159(12) 0.019(5) 0.097(10) 0.013(6)
C60 0.130(10) 0.054(5) 0.195(15) -0.016(6) -0.083(10) 0.005(6)
Fe1 0.0314(4) 0.0568(5) 0.0495(5) 0.0040(4) -0.0047(4) -0.0028(4)
Fe2 0.0319(4) 0.0594(5) 0.0409(5) -0.0033(4) -0.0019(4) 0.0016(4)
Li1 0.041(5) 0.038(4) 0.040(6) 0.002(4) 0.004(4) -0.002(4)
Li2 0.037(5) 0.033(4) 0.050(5) 0.004(4) -0.011(5) -0.002(4)
Li3 0.042(5) 0.030(4) 0.044(6) 0.000(4) 0.009(4) 0.001(4)
Li4 0.042(6) 0.031(4) 0.037(5) 0.000(4) -0.004(4) 0.001(4)
N1 0.044(3) 0.034(2) 0.054(4) 0.002(2) -0.003(2) 0.001(2)
N2 0.039(3) 0.034(2) 0.055(4) -0.002(2) -0.001(2) -0.005(2)
N3 0.050(3) 0.036(3) 0.123(6) 0.001(3) -0.001(4) -0.009(3)
N4 0.047(3) 0.039(2) 0.050(3) 0.000(2) 0.004(3) 0.002(2)
N5 0.055(3) 0.039(2) 0.075(4) 0.005(3) 0.008(3) 0.009(2)
N6 0.048(3) 0.038(2) 0.059(3) -0.001(2) 0.006(3) -0.005(2)
N7 0.045(3) 0.035(2) 0.050(3) 0.001(2) 0.001(2) 0.002(2)
N8 0.049(3) 0.035(2) 0.079(4) -0.006(3) 0.002(3) -0.004(2)
P1 0.0410(9) 0.0390(7) 0.0260(8) 0.0003(6) -0.0027(6) -0.0019(6)
P2 0.0362(9) 0.0397(7) 0.0264(8) 0.0015(6) 0.0011(6) 0.0008(6)
P3 0.0345(8) 0.0382(7) 0.0257(8) 0.0004(6) 0.0004(6) 0.0000(6)
P4 0.0363(8) 0.0424(7) 0.0256(8) -0.0019(6) -0.0008(6) 0.0021(6)

loop_
_atom_type_symbol
_atom_type_description
_atom_type_scat_dispersion_real
_atom_type_scat_dispersion_imag
_atom_type_scat_source
C C 0.0033 0.0016 'International Tables Vol C Tables 4.2.6.8 and 6.1.1.4'
H H 0.0000 0.0000 'International Tables Vol C Tables 4.2.6.8 and 6.1.1.4'
Fe Fe 0.3463 0.8444 'International Tables Vol C Tables 4.2.6.8 and 6.1.1.4'
Li Li -0.0003 0.0001 'International Tables Vol C Tables 4.2.6.8 and 6.1.1.4'
N N 0.0061 0.0033 'International Tables Vol C Tables 4.2.6.8 and 6.1.1.4'
P P 0.1023 0.0942 'International Tables Vol C Tables 4.2.6.8 and 6.1.1.4'

loop_
_geom_angle_atom_site_label_1
_geom_angle_atom_site_label_2
_geom_angle_atom_site_label_3
_geom_angle
C2 C1 C5 104.1(6)
C2 C1 P1 128.7(6)
C5 C1 P1 127.1(5)
C2 C1 Fe1 68.1(4)
C5 C1 Fe1 67.7(4)
P1 C1 Fe1 127.0(3)
C3 C2 C1 109.7(7)
C3 C2 Fe1 69.4(5)
C1 C2 Fe1 71.2(4)
C3 C2 H2A 125.2
C1 C2 H2A 125.2
Fe1 C2 H2A 125.8
C4 C3 C2 108.5(7)
C4 C3 Fe1 70.6(5)
C2 C3 Fe1 69.9(5)
C4 C3 H3A 125.8
C2 C3 H3A 125.8
Fe1 C3 H3A 125.3
C3 C4 C5 107.2(7)
C3 C4 Fe1 69.0(5)
C5 C4 Fe1 69.1(4)
C3 C4 H4A 126.4
C5 C4 H4A 126.4
Fe1 C4 H4A 127.0
C4 C5 C1 110.5(7)
C4 C5 Fe1 70.7(4)
C1 C5 Fe1 71.1(4)
C4 C5 H5A 124.7
C1 C5 H5A 124.7
Fe1 C5 H5A 125.1
C10 C6 C7 105.6(6)
C10 C6 P2 126.8(5)
C7 C6 P2 127.6(5)
C10 C6 Fe1 68.2(4)
C7 C6 Fe1 68.6(4)
P2 C6 Fe1 128.1(3)
C8 C7 C6 108.7(7)
C8 C7 Fe1 68.9(5)
C6 C7 Fe1 71.0(4)
C8 C7 H7A 125.6
C6 C7 H7A 125.6
Fe1 C7 H7A 126.0
C9 C8 C7 108.5(7)
C9 C8 Fe1 70.6(5)
C7 C8 Fe1 69.9(4)
C9 C8 H8A 125.8
C7 C8 H8A 125.8
Fe1 C8 H8A 125.3
C8 C9 C10 107.0(6)
C8 C9 Fe1 69.4(5)
C10 C9 Fe1 69.1(4)
C8 C9 H9A 126.5
C10 C9 H9A 126.5
Fe1 C9 H9A 126.6
C6 C10 C9 110.2(6)
C6 C10 Fe1 71.3(4)
C9 C10 Fe1 70.1(4)
C6 C10 H10A 124.9
C9 C10 H10A 124.9
Fe1 C10 H10A 125.3
C12 C11 C13 110.3(9)
C12 C11 C14 107.2(8)
C13 C11 C14 106.0(11)
C12 C11 P1 109.6(5)
C13 C11 P1 112.7(6)
C14 C11 P1 110.8(6)
C11 C12 H12A 109.5
C11 C12 H12B 109.5
H12A C12 H12B 109.5
C11 C12 H12C 109.5
H12A C12 H12C 109.5
H12B C12 H12C 109.5
C11 C13 H13A 109.5
C11 C13 H13B 109.5
H13A C13 H13B 109.5
C11 C13 H13C 109.5
H13A C13 H13C 109.5
H13B C13 H13C 109.5
C11 C14 H14C 109.5
C11 C14 H14B 109.5
H14C C14 H14B 109.5
C11 C14 H14A 109.5
H14C C14 H14A 109.5
H14B C14 H14A 109.5
C18 C15 C16 110.1(6)
C18 C15 C17 108.6(6)
C16 C15 C17 108.1(6)
C18 C15 P2 107.3(5)
C16 C15 P2 112.2(5)
C17 C15 P2 110.4(5)
C15 C16 H16A 109.5
C15 C16 H16B 109.5
H16A C16 H16B 109.5
C15 C16 H16C 109.5
H16A C16 H16C 109.5
H16B C16 H16C 109.5
C15 C17 H17A 109.5
C15 C17 H17B 109.5
H17A C17 H17B 109.5
C15 C17 H17C 109.5
H17A C17 H17C 109.5
H17B C17 H17C 109.5
C15 C18 H18A 109.5
C15 C18 H18B 109.5
H18A C18 H18B 109.5
C15 C18 H18C 109.5
H18A C18 H18C 109.5
H18B C18 H18C 109.5
C20 C19 N1 113.1(6)
C20 C19 H19A 109.0
N1 C19 H19A 109.0
C20 C19 H19B 109.0
N1 C19 H19B 109.0
H19A C19 H19B 107.8
N2 C20 C19 112.9(5)
N2 C20 H20A 109.0
C19 C20 H20A 109.0
N2 C20 H20B 109.0
C19 C20 H20B 109.0
H20A C20 H20B 107.8
N1 C21 H21A 109.5
N1 C21 H21B 109.5
H21A C21 H21B 109.5
N1 C21 H21C 109.5
H21A C21 H21C 109.5
H21B C21 H21C 109.5
N1 C22 H22A 109.5
N1 C22 H22B 109.5
H22A C22 H22B 109.5
N1 C22 H22C 109.5
H22A C22 H22C 109.5
H22B C22 H22C 109.5
N2 C23 H23A 109.5
N2 C23 H23B 109.5
H23A C23 H23B 109.5
N2 C23 H23C 109.5
H23A C23 H23C 109.5
H23B C23 H23C 109.5
N2 C24 H24A 109.5
N2 C24 H24B 109.5
H24A C24 H24B 109.5
N2 C24 H24C 109.5
H24A C24 H24C 109.5
H24B C24 H24C 109.5
N3 C125 C126 122(4)
N3 C125 H25A 106.8
C126 C125 H25A 106.8
N3 C125 H25B 106.8
C126 C125 H25B 106.8
H25A C125 H25B 106.7
N4 C126 C125 109(3)
N4 C126 H26A 109.9
C125 C126 H26A 109.9
N4 C126 H26B 109.9
C125 C126 H26B 109.9
H26A C126 H26B 108.3
N3 C127 H27A 109.5
N3 C127 H27B 109.5
H27A C127 H27B 109.5
N3 C127 H27C 109.5
H27A C127 H27C 109.5
H27B C127 H27C 109.5
N3 C128 H28A 109.5
N3 C128 H28B 109.5
H28A C128 H28B 109.5
N3 C128 H28C 109.5
H28A C128 H28C 109.5
H28B C128 H28C 109.5
N4 C129 H29A 109.5
N4 C129 H29B 109.5
H29A C129 H29B 109.5
N4 C129 H29C 109.5
H29A C129 H29C 109.5
H29B C129 H29C 109.5
N4 C130 H30A 109.5
N4 C130 H30B 109.5
H30A C130 H30B 109.5
N4 C130 H30C 109.5
H30A C130 H30C 109.5
H30B C130 H30C 109.5
N3 C225 C226 115.5(18)
N3 C225 Li2 46.7(6)
C226 C225 Li2 77.3(13)
N3 C225 H25C 108.4
C226 C225 H25C 108.4
Li2 C225 H25C 150.0
N3 C225 H25D 108.4
C226 C225 H25D 108.4
Li2 C225 H25D 97.9
H25C C225 H25D 107.5
N4 C226 C225 113.9(18)
N4 C226 H26C 108.8
C225 C226 H26C 108.8
N4 C226 H26D 108.8
C225 C226 H26D 108.8
H26C C226 H26D 107.7
N3 C227 H27D 109.5
N3 C227 H27E 109.5
H27D C227 H27E 109.5
N3 C227 H27F 109.5
H27D C227 H27F 109.5
H27E C227 H27F 109.5
N3 C228 H28D 109.5
N3 C228 H28E 109.5
H28D C228 H28E 109.5
N3 C228 H28F 109.5
H28D C228 H28F 109.5
H28E C228 H28F 109.5
N4 C229 H29D 109.5
N4 C229 H29E 109.5
H29D C229 H29E 109.5
N4 C229 H29F 109.5
H29D C229 H29F 109.5
H29E C229 H29F 109.5
N4 C230 H30D 109.5
N4 C230 H30E 109.5
H30D C230 H30E 109.5
N4 C230 H30F 109.5
H30D C230 H30F 109.5
H30E C230 H30F 109.5
C32 C31 C35 105.2(6)
C32 C31 P3 126.7(5)
C35 C31 P3 128.1(5)
C32 C31 Fe2 68.6(4)
C35 C31 Fe2 68.2(4)
P3 C31 Fe2 128.3(3)
C33 C32 C31 110.5(7)
C33 C32 Fe2 69.9(4)
C31 C32 Fe2 70.6(4)
C33 C32 H32A 124.7
C31 C32 H32A 124.7
Fe2 C32 H32A 126.3
C32 C33 C34 106.9(7)
C32 C33 Fe2 69.8(4)
C34 C33 Fe2 68.9(5)
C32 C33 H33A 126.5
C34 C33 H33A 126.5
Fe2 C33 H33A 126.2
C33 C34 C35 108.5(7)
C33 C34 Fe2 70.3(4)
C35 C34 Fe2 69.9(4)
C33 C34 H34A 125.8
C35 C34 H34A 125.8
Fe2 C34 H34A 125.7
C34 C35 C31 108.9(7)
C34 C35 Fe2 69.2(5)
C31 C35 Fe2 70.9(4)
C34 C35 H35A 125.5
C31 C35 H35A 125.5
Fe2 C35 H35A 125.9
C37 C36 C40 104.8(6)
C37 C36 P4 127.9(5)
C40 C36 P4 127.3(5)
C37 C36 Fe2 68.1(4)
C40 C36 Fe2 68.4(4)
P4 C36 Fe2 127.3(3)
C36 C37 C38 109.3(7)
C36 C37 Fe2 71.0(4)
C38 C37 Fe2 69.5(4)
C36 C37 H37A 125.3
C38 C37 H37A 125.3
Fe2 C37 H37A 125.7
C37 C38 C39 108.8(7)
C37 C38 Fe2 69.8(4)
C39 C38 Fe2 70.6(5)
C37 C38 H38A 125.6
C39 C38 H38A 125.6
Fe2 C38 H38A 125.5
C40 C39 C38 107.0(7)
C40 C39 Fe2 69.4(4)
C38 C39 Fe2 69.1(5)
C40 C39 H39A 126.5
C38 C39 H39A 126.5
Fe2 C39 H39A 126.5
C39 C40 C36 110.1(7)
C39 C40 Fe2 70.1(5)
C36 C40 Fe2 70.8(4)
C39 C40 H40A 124.9
C36 C40 H40A 124.9
Fe2 C40 H40A 125.8
C43 C41 C44 109.7(6)
C43 C41 C42 107.8(6)
C44 C41 C42 108.2(6)
C43 C41 P3 108.0(5)
C44 C41 P3 113.0(5)
C42 C41 P3 110.0(5)
C41 C42 H42A 109.5
C41 C42 H42B 109.5
H42A C42 H42B 109.5
C41 C42 H42C 109.5
H42A C42 H42C 109.5
H42B C42 H42C 109.5
C41 C43 H43A 109.5
C41 C43 H43B 109.5
H43A C43 H43B 109.5
C41 C43 H43C 109.5
H43A C43 H43C 109.5
H43B C43 H43C 109.5
C41 C44 H44C 109.5
C41 C44 H44B 109.5
H44C C44 H44B 109.5
C41 C44 H44A 109.5
H44C C44 H44A 109.5
H44B C44 H44A 109.5
C46 C45 C47 108.4(7)
C46 C45 C48 109.0(7)
C47 C45 C48 109.7(7)
C46 C45 P4 107.6(5)
C47 C45 P4 110.7(5)
C48 C45 P4 111.4(5)
C45 C46 H46A 109.5
C45 C46 H46B 109.5
H46A C46 H46B 109.5
C45 C46 H46C 109.5
H46A C46 H46C 109.5
H46B C46 H46C 109.5
C45 C47 H47A 109.5
C45 C47 H47B 109.5
H47A C47 H47B 109.5
C45 C47 H47C 109.5
H47A C47 H47C 109.5
H47B C47 H47C 109.5
C45 C48 H48A 109.5
C45 C48 H48B 109.5
H48A C48 H48B 109.5
C45 C48 H48C 109.5
H48A C48 H48C 109.5
H48B C48 H48C 109.5
C50 C49 N5 118.7(7)
C50 C49 H49A 107.6
N5 C49 H49A 107.6
C50 C49 H49B 107.6
N5 C49 H49B 107.6
H49A C49 H49B 107.1
C49 C50 N6 113.7(7)
C49 C50 H50A 108.8
N6 C50 H50A 108.8
C49 C50 H50B 108.8
N6 C50 H50B 108.8
H50A C50 H50B 107.7
N5 C51 H51A 109.5
N5 C51 H51B 109.5
H51A C51 H51B 109.5
N5 C51 H51C 109.5
H51A C51 H51C 109.5
H51B C51 H51C 109.5
N5 C52 H52A 109.5
N5 C52 H52B 109.5
H52A C52 H52B 109.5
N5 C52 H52C 109.5
H52A C52 H52C 109.5
H52B C52 H52C 109.5
N6 C53 H53A 109.5
N6 C53 H53B 109.5
H53A C53 H53B 109.5
N6 C53 H53C 109.5
H53A C53 H53C 109.5
H53B C53 H53C 109.5
N6 C54 H54A 109.5
N6 C54 H54B 109.5
H54A C54 H54B 109.5
N6 C54 H54C 109.5
H54A C54 H54C 109.5
H54B C54 H54C 109.5
C56 C55 N7 114.6(6)
C56 C55 H55A 108.6
N7 C55 H55A 108.6
C56 C55 H55B 108.6
N7 C55 H55B 108.6
H55A C55 H55B 107.6
C55 C56 N8 116.6(8)
C55 C56 H56B 108.1
N8 C56 H56B 108.1
C55 C56 H56A 108.1
N8 C56 H56A 108.1
H56B C56 H56A 107.3
N7 C57 H57A 109.5
N7 C57 H57B 109.5
H57A C57 H57B 109.5
N7 C57 H57C 109.5
H57A C57 H57C 109.5
H57B C57 H57C 109.5
N7 C58 H58A 109.5
N7 C58 H58B 109.5
H58A C58 H58B 109.5
N7 C58 H58C 109.5
H58A C58 H58C 109.5
H58B C58 H58C 109.5
N8 C59 H59A 109.5
N8 C59 H59B 109.5
H59A C59 H59B 109.5
N8 C59 H59C 109.5
H59A C59 H59C 109.5
H59B C59 H59C 109.5
N8 C60 H60C 109.5
N8 C60 H60B 109.5
H60C C60 H60B 109.5
N8 C60 H60A 109.5
H60C C60 H60A 109.5
H60B C60 H60A 109.5
C8 Fe1 C10 67.7(3)
C8 Fe1 C7 41.2(3)
C10 Fe1 C7 67.5(3)
C8 Fe1 C9 40.0(3)
C10 Fe1 C9 40.8(3)
C7 Fe1 C9 68.3(3)
C8 Fe1 C2 125.6(3)
C10 Fe1 C2 157.3(3)
C7 Fe1 C2 109.0(3)
C9 Fe1 C2 161.0(3)
C8 Fe1 C3 107.4(3)
C10 Fe1 C3 160.6(3)
C7 Fe1 C3 122.1(4)
C9 Fe1 C3 123.5(4)
C2 Fe1 C3 40.7(4)
C8 Fe1 C5 154.9(3)
C10 Fe1 C5 108.3(3)
C7 Fe1 C5 162.4(3)
C9 Fe1 C5 120.5(3)
C2 Fe1 C5 67.8(3)
C3 Fe1 C5 67.7(4)
C8 Fe1 C4 120.0(3)
C10 Fe1 C4 124.3(3)
C7 Fe1 C4 156.4(3)
C9 Fe1 C4 106.4(3)
C2 Fe1 C4 68.1(4)
C3 Fe1 C4 40.3(4)
C5 Fe1 C4 40.2(3)
C8 Fe1 C6 68.9(3)
C10 Fe1 C6 40.5(3)
C7 Fe1 C6 40.4(3)
C9 Fe1 C6 68.9(3)
C2 Fe1 C6 122.1(3)
C3 Fe1 C6 157.3(3)
C5 Fe1 C6 125.3(3)
C4 Fe1 C6 161.2(3)
C8 Fe1 C1 162.4(3)
C10 Fe1 C1 121.4(3)
C7 Fe1 C1 125.0(3)
C9 Fe1 C1 156.3(3)
C2 Fe1 C1 40.7(3)
C3 Fe1 C1 69.0(3)
C5 Fe1 C1 41.2(3)
C4 Fe1 C1 69.1(3)
C6 Fe1 C1 107.5(2)
C34 Fe2 C32 67.8(3)
C34 Fe2 C37 154.7(3)
C32 Fe2 C37 108.4(3)
C34 Fe2 C38 119.7(3)
C32 Fe2 C38 125.5(3)
C37 Fe2 C38 40.6(3)
C34 Fe2 C35 40.9(3)
C32 Fe2 C35 67.9(3)
C37 Fe2 C35 163.1(3)
C38 Fe2 C35 155.0(3)
C34 Fe2 C39 107.1(3)
C32 Fe2 C39 161.7(3)
C37 Fe2 C39 68.2(3)
C38 Fe2 C39 40.3(4)
C35 Fe2 C39 120.6(3)
C34 Fe2 C33 40.8(4)
C32 Fe2 C33 40.3(3)
C37 Fe2 C33 119.9(3)
C38 Fe2 C33 106.9(3)
C35 Fe2 C33 68.7(4)
C39 Fe2 C33 124.5(3)
C34 Fe2 C40 125.7(3)
C32 Fe2 C40 156.6(3)
C37 Fe2 C40 67.8(3)
C38 Fe2 C40 67.7(3)
C35 Fe2 C40 108.6(3)
C39 Fe2 C40 40.5(3)
C33 Fe2 C40 162.2(3)
C34 Fe2 C36 162.9(3)
C32 Fe2 C36 121.0(3)
C37 Fe2 C36 40.9(3)
C38 Fe2 C36 68.9(3)
C35 Fe2 C36 125.6(3)
C39 Fe2 C36 69.1(3)
C33 Fe2 C36 155.0(3)
C40 Fe2 C36 40.8(3)
C34 Fe2 C31 69.0(3)
C32 Fe2 C31 40.8(3)
C37 Fe2 C31 125.6(3)
C38 Fe2 C31 162.6(3)
C35 Fe2 C31 40.9(3)
C39 Fe2 C31 155.8(3)
C33 Fe2 C31 69.1(3)
C40 Fe2 C31 121.2(3)
C36 Fe2 C31 107.2(3)
N2 Li1 N1 82.7(4)
N2 Li1 P2 118.4(4)
N1 Li1 P2 129.7(5)
N2 Li1 P1 118.0(4)
N1 Li1 P1 128.6(5)
P2 Li1 P1 83.7(3)
N3 Li2 N4 83.8(4)
N3 Li2 P2 127.4(5)
N4 Li2 P2 119.9(4)
N3 Li2 P1 126.0(5)
N4 Li2 P1 120.3(5)
P2 Li2 P1 84.2(3)
N3 Li2 C225 30.3(4)
N4 Li2 C225 54.4(4)
P2 Li2 C225 131.8(7)
P1 Li2 C225 143.1(7)
N5 Li3 N6 85.0(4)
N5 Li3 P3 128.0(5)
N6 Li3 P3 119.5(5)
N5 Li3 P4 124.7(5)
N6 Li3 P4 120.0(4)
P3 Li3 P4 84.2(2)
N7 Li4 N8 82.9(3)
N7 Li4 P4 118.3(4)
N8 Li4 P4 128.4(5)
N7 Li4 P3 118.5(4)
N8 Li4 P3 129.5(5)
P4 Li4 P3 83.5(2)
C22 N1 C19 112.4(6)
C22 N1 C21 107.6(6)
C19 N1 C21 108.8(6)
C22 N1 Li1 112.5(5)
C19 N1 Li1 100.2(4)
C21 N1 Li1 115.3(5)
C20 N2 C23 110.2(6)
C20 N2 C24 109.3(6)
C23 N2 C24 111.3(6)
C20 N2 Li1 106.6(4)
C23 N2 Li1 108.5(5)
C24 N2 Li1 110.9(5)
C228 N3 C225 118.5(13)
C127 N3 C125 121(2)
C228 N3 C227 107.0(11)
C225 N3 C227 103.9(12)
C127 N3 C128 97.5(19)
C125 N3 C128 98(2)
C228 N3 Li2 116.1(8)
C225 N3 Li2 103.0(9)
C127 N3 Li2 123.2(15)
C125 N3 Li2 110(2)
C227 N3 Li2 107.3(7)
C128 N3 Li2 98.5(8)
C226 N4 C230 111.4(12)
C129 N4 C126 110(2)
C226 N4 C229 108.3(12)
C230 N4 C229 108.2(10)
C129 N4 C130 113(2)
C126 N4 C130 108(2)
C226 N4 Li2 103.1(10)
C129 N4 Li2 106.6(16)
C230 N4 Li2 106.4(10)
C126 N4 Li2 103.6(19)
C229 N4 Li2 119.3(9)
C130 N4 Li2 115.8(19)
C49 N5 C52 113.4(8)
C49 N5 C51 108.3(7)
C52 N5 C51 108.3(8)
C49 N5 Li3 101.4(5)
C52 N5 Li3 116.1(6)
C51 N5 Li3 109.0(6)
C53 N6 C54 106.8(7)
C53 N6 C50 111.1(7)
C54 N6 C50 109.9(7)
C53 N6 Li3 108.7(6)
C54 N6 Li3 117.0(5)
C50 N6 Li3 103.4(5)
C57 N7 C58 110.0(7)
C57 N7 C55 108.7(6)
C58 N7 C55 110.5(6)
C57 N7 Li4 110.9(5)
C58 N7 Li4 110.8(5)
C55 N7 Li4 105.9(5)
C60 N8 C59 107.0(10)
C60 N8 C56 110.3(8)
C59 N8 C56 110.3(9)
C60 N8 Li4 116.3(6)
C59 N8 Li4 112.2(6)
C56 N8 Li4 100.6(5)
C1 P1 C11 99.5(3)
C1 P1 Li2 106.5(3)
C11 P1 Li2 126.5(3)
C1 P1 Li1 102.2(3)
C11 P1 Li1 130.5(3)
Li2 P1 Li1 88.4(3)
C6 P2 C15 99.0(3)
C6 P2 Li2 108.5(3)
C15 P2 Li2 132.2(3)
C6 P2 Li1 98.0(3)
C15 P2 Li1 125.9(3)
Li2 P2 Li1 88.6(3)
C31 P3 C41 99.0(3)
C31 P3 Li3 108.1(3)
C41 P3 Li3 132.7(3)
C31 P3 Li4 98.1(3)
C41 P3 Li4 125.3(3)
Li3 P3 Li4 88.8(3)
C36 P4 C45 99.8(3)
C36 P4 Li3 105.7(3)
C45 P4 Li3 128.8(3)
C36 P4 Li4 102.3(3)
C45 P4 Li4 128.1(3)
Li3 P4 Li4 88.8(3)

loop_
_geom_bond_atom_site_label_1
_geom_bond_atom_site_label_2
_geom_bond_distance
C1 C2 1.433(10)
C1 C5 1.449(10)
C1 P1 1.814(7)
C1 Fe1 2.081(7)
C2 C3 1.417(13)
C2 Fe1 2.040(8)
C2 H2A 0.9500
C3 C4 1.410(14)
C3 Fe1 2.034(9)
C3 H3A 0.9500
C4 C5 1.406(11)
C4 Fe1 2.056(8)
C4 H4A 0.9500
C5 Fe1 2.035(7)
C5 H5A 0.9500
C6 C10 1.420(9)
C6 C7 1.421(10)
C6 P2 1.832(7)
C6 Fe1 2.072(7)
C7 C8 1.431(11)
C7 Fe1 2.040(8)
C7 H7A 0.9500
C8 C9 1.393(11)
C8 Fe1 2.027(8)
C8 H8A 0.9500
C9 C10 1.419(10)
C9 Fe1 2.044(8)
C9 H9A 0.9500
C10 Fe1 2.031(7)
C10 H10A 0.9500
C11 C12 1.477(12)
C11 C13 1.491(11)
C11 C14 1.521(11)
C11 P1 1.886(7)
C12 H12A 0.9800
C12 H12B 0.9800
C12 H12C 0.9800
C13 H13A 0.9800
C13 H13B 0.9800
C13 H13C 0.9800
C14 H14C 0.9800
C14 H14B 0.9800
C14 H14A 0.9800
C15 C18 1.502(10)
C15 C16 1.525(10)
C15 C17 1.533(10)
C15 P2 1.903(7)
C16 H16A 0.9800
C16 H16B 0.9800
C16 H16C 0.9800
C17 H17A 0.9800
C17 H17B 0.9800
C17 H17C 0.9800
C18 H18A 0.9800
C18 H18B 0.9800
C18 H18C 0.9800
C19 C20 1.479(10)
C19 N1 1.456(9)
C19 H19A 0.9900
C19 H19B 0.9900
C20 N2 1.469(7)
C20 H20A 0.9900
C20 H20B 0.9900
C21 N1 1.461(9)
C21 H21A 0.9800
C21 H21B 0.9800
C21 H21C 0.9800
C22 N1 1.457(9)
C22 H22A 0.9800
C22 H22B 0.9800
C22 H22C 0.9800
C23 N2 1.454(10)
C23 H23A 0.9800
C23 H23B 0.9800
C23 H23C 0.9800
C24 N2 1.463(10)
C24 H24A 0.9800
C24 H24B 0.9800
C24 H24C 0.9800
C125 N3 1.16(4)
C125 C126 1.66(6)
C125 H25A 0.9900
C125 H25B 0.9900
C126 N4 1.50(4)
C126 H26A 0.9900
C126 H26B 0.9900
C127 N3 1.36(3)
C127 H27A 0.9800
C127 H27B 0.9800
C127 H27C 0.9800
C128 N3 1.81(3)
C128 H28A 0.9800
C128 H28B 0.9800
C128 H28C 0.9800
C129 N4 1.44(4)
C129 H29A 0.9800
C129 H29B 0.9800
C129 H29C 0.9800
C130 N4 1.42(4)
C130 H30A 0.9800
C130 H30B 0.9800
C130 H30C 0.9800
C225 N3 1.484(16)
C225 C226 1.43(3)
C225 Li2 2.87(2)
C225 H25C 0.9900
C225 H25D 0.9900
C226 N4 1.43(2)
C226 H26C 0.9900
C226 H26D 0.9900
C227 N3 1.575(15)
C227 H27D 0.9800
C227 H27E 0.9800
C227 H27F 0.9800
C228 N3 1.363(15)
C228 H28D 0.9800
C228 H28E 0.9800
C228 H28F 0.9800
C229 N4 1.50(2)
C229 H29D 0.9800
C229 H29E 0.9800
C229 H29F 0.9800
C230 N4 1.44(2)
C230 H30D 0.9800
C230 H30E 0.9800
C230 H30F 0.9800
C31 C32 1.433(9)
C31 C35 1.434(9)
C31 P3 1.826(7)
C31 Fe2 2.071(6)
C32 C33 1.407(10)
C32 Fe2 2.043(7)
C32 H32A 0.9500
C33 C34 1.419(13)
C33 Fe2 2.044(8)
C33 H33A 0.9500
C34 C35 1.420(12)
C34 Fe2 2.026(8)
C34 H34A 0.9500
C35 Fe2 2.035(7)
C35 H35A 0.9500
C36 C37 1.434(9)
C36 C40 1.435(10)
C36 P4 1.822(7)
C36 Fe2 2.072(7)
C37 C38 1.410(10)
C37 Fe2 2.034(7)
C37 H37A 0.9500
C38 C39 1.403(13)
C38 Fe2 2.029(8)
C38 H38A 0.9500
C39 C40 1.416(12)
C39 Fe2 2.049(8)
C39 H39A 0.9500
C40 Fe2 2.040(7)
C40 H40A 0.9500
C41 C43 1.523(10)
C41 C44 1.531(10)
C41 C42 1.545(9)
C41 P3 1.888(7)
C42 H42A 0.9800
C42 H42B 0.9800
C42 H42C 0.9800
C43 H43A 0.9800
C43 H43B 0.9800
C43 H43C 0.9800
C44 H44C 0.9800
C44 H44B 0.9800
C44 H44A 0.9800
C45 C46 1.525(12)
C45 C47 1.510(10)
C45 C48 1.515(11)
C45 P4 1.901(7)
C46 H46A 0.9800
C46 H46B 0.9800
C46 H46C 0.9800
C47 H47A 0.9800
C47 H47B 0.9800
C47 H47C 0.9800
C48 H48A 0.9800
C48 H48B 0.9800
C48 H48C 0.9800
C49 C50 1.419(13)
C49 N5 1.432(11)
C49 H49A 0.9900
C49 H49B 0.9900
C50 N6 1.473(8)
C50 H50A 0.9900
C50 H50B 0.9900
C51 N5 1.494(12)
C51 H51A 0.9800
C51 H51B 0.9800
C51 H51C 0.9800
C52 N5 1.428(11)
C52 H52A 0.9800
C52 H52B 0.9800
C52 H52C 0.9800
C53 N6 1.440(10)
C53 H53A 0.9800
C53 H53B 0.9800
C53 H53C 0.9800
C54 N6 1.466(9)
C54 H54A 0.9800
C54 H54B 0.9800
C54 H54C 0.9800
C55 C56 1.427(12)
C55 N7 1.470(7)
C55 H55A 0.9900
C55 H55B 0.9900
C56 N8 1.441(11)
C56 H56B 0.9900
C56 H56A 0.9900
C57 N7 1.457(9)
C57 H57A 0.9800
C57 H57B 0.9800
C57 H57C 0.9800
C58 N7 1.431(10)
C58 H58A 0.9800
C58 H58B 0.9800
C58 H58C 0.9800
C59 N8 1.444(12)
C59 H59A 0.9800
C59 H59B 0.9800
C59 H59C 0.9800
C60 N8 1.406(12)
C60 H60C 0.9800
C60 H60B 0.9800
C60 H60A 0.9800
Li1 N2 2.167(11)
Li1 N1 2.262(10)
Li1 P2 2.569(9)
Li1 P1 2.581(10)
Li2 N3 2.141(10)
Li2 N4 2.227(11)
Li2 P2 2.565(11)
Li2 P1 2.560(10)
Li3 N5 2.164(9)
Li3 N6 2.177(12)
Li3 P3 2.555(9)
Li3 P4 2.560(10)
Li4 N7 2.162(11)
Li4 N8 2.266(9)
Li4 P4 2.573(9)
Li4 P3 2.578(9)
